data_4507975
loop_
_publ_author_name
'Helttunen, Kaisa'
'Lehtovaara, Lauri'
'H\"akkinen, Hannu'
'Nissinen, Maija'

_publ_section_title
;
 Crystal Structures and Density Functional Theory Calculations ofo-
 andp-Nitroaniline Derivatives: Combined Effect of Hydrogen Bonding and
 Aromatic Interactions on Dimerization Energy
;
_journal_issue 8
_journal_name_full 'Crystal Growth &amp; Design'
_journal_page_first 3603
_journal_paper_doi 10.1021/cg4005714
_journal_volume 13
_journal_year 2013
_chemical_formula_moiety 'C15 H16 N2 O5 S'
_chemical_formula_sum 'C15 H16 N2 O5 S'
_chemical_formula_weight 336.36
_chemical_melting_point 123.5(5)
_chemical_name_systematic
; 
 2-((2-nitrophenyl)amino)ethyl 
4-methylbenzenesulfonate 
;
_space_group_IT_number 14
_symmetry_cell_setting monoclinic
_symmetry_space_group_name_Hall '-P 2ybc'
_symmetry_space_group_name_H-M 'P 1 21/c 1'
_atom_sites_solution_hydrogens geom
_atom_sites_solution_primary direct
_atom_sites_solution_secondary difmap
_audit_creation_method SHELXL-97
_cell_angle_alpha 90.00
_cell_angle_beta 94.729(5)
_cell_angle_gamma 90.00
_cell_formula_units_Z 4
_cell_length_a 7.9887(4)
_cell_length_b 27.0768(19)
_cell_length_c 7.0718(5)
_cell_measurement_reflns_used 2219
_cell_measurement_temperature 173(2)
_cell_measurement_theta_max 66.50
_cell_measurement_theta_min 3.26
_cell_volume 1524.48(17)
_computing_cell_refinement 'SHELXL-97 (Sheldrick, 1997)'
_computing_data_collection 'COLLECT 2000'
_computing_data_reduction 'DENZO-SMN (Otwinowski & Minor, 1997)'
_computing_structure_refinement 'SHELXL-97 (Sheldrick, 1997)'
_computing_structure_solution 'SHELXS-97 (Sheldrick, 1990)'
_diffrn_ambient_temperature 173(2)
_diffrn_measured_fraction_theta_full 0.976
_diffrn_measured_fraction_theta_max 0.976
_diffrn_measurement_device_type 'Bruker Nonius Kappa Apex II CCD'
_diffrn_measurement_method 'phi and omega scans'
_diffrn_radiation_monochromator graphite
_diffrn_radiation_source 'fine-focus sealed tube'
_diffrn_radiation_type CuK\a
_diffrn_radiation_wavelength 1.54178
_diffrn_reflns_av_R_equivalents 0.0306
_diffrn_reflns_av_sigmaI/netI 0.0367
_diffrn_reflns_limit_h_max 9
_diffrn_reflns_limit_h_min -9
_diffrn_reflns_limit_k_max 31
_diffrn_reflns_limit_k_min -24
_diffrn_reflns_limit_l_max 8
_diffrn_reflns_limit_l_min -8
_diffrn_reflns_number 3944
_diffrn_reflns_theta_full 66.50
_diffrn_reflns_theta_max 66.50
_diffrn_reflns_theta_min 3.26
_exptl_absorpt_coefficient_mu 2.150
_exptl_absorpt_correction_T_max 0.8137
_exptl_absorpt_correction_T_min 0.6264
_exptl_absorpt_correction_type multi-scan
_exptl_absorpt_process_details
;
Denzo (Otwinowski, Majewski, Borek & Minor,2003) 
;
_exptl_crystal_colour yellow
_exptl_crystal_density_diffrn 1.466
_exptl_crystal_density_method 'not measured'
_exptl_crystal_description block
_exptl_crystal_F_000 704
_exptl_crystal_size_max 0.24
_exptl_crystal_size_mid 0.18
_exptl_crystal_size_min 0.10
_refine_diff_density_max 0.250
_refine_diff_density_min -0.294
_refine_diff_density_rms 0.045
_refine_ls_extinction_method none
_refine_ls_goodness_of_fit_ref 1.049
_refine_ls_hydrogen_treatment mixed
_refine_ls_matrix_type full
_refine_ls_number_parameters 212
_refine_ls_number_reflns 2630
_refine_ls_number_restraints 1
_refine_ls_restrained_S_all 1.050
_refine_ls_R_factor_all 0.0498
_refine_ls_R_factor_gt 0.0404
_refine_ls_shift/su_max 0.000
_refine_ls_shift/su_mean 0.000
_refine_ls_structure_factor_coef Fsqd
_refine_ls_weighting_details 'calc w=1/[\s^2^(Fo^2^)+(0.0488P)^2^+0.7129P] where P=(Fo^2^+2Fc^2^)/3'
_refine_ls_weighting_scheme calc
_refine_ls_wR_factor_gt 0.1007
_refine_ls_wR_factor_ref 0.1070
_reflns_number_gt 2219
_reflns_number_total 2630
_reflns_threshold_expression >2sigma(I)
_cod_data_source_file cg4005714_si_002.cif
_cod_data_source_block 2A
_cod_depositor_comments
;
The following automatic conversions were performed:

'_chemical_melting_point' value '123-124' was changed to '123.5(5)' -
the average value was taken and precision was estimated.

Automatic conversion script
Id: cif_fix_values 1891 2012-01-12 08:04:46Z andrius 
;
_cod_original_sg_symbol_H-M P2(1)/c
_cod_database_code 4507975

loop_
_symmetry_equiv_pos_as_xyz
'x, y, z'
'-x, y+1/2, -z+1/2'
'-x, -y, -z'
'x, -y-1/2, z-1/2'

loop_
_atom_site_label
_atom_site_type_symbol
_atom_site_fract_x
_atom_site_fract_y
_atom_site_fract_z
_atom_site_U_iso_or_equiv
_atom_site_adp_type
_atom_site_occupancy
_atom_site_symmetry_multiplicity
_atom_site_calc_flag
_atom_site_refinement_flags
S1 S 0.37147(6) 0.33424(2) 1.12185(8) 0.03838(18) Uani 1 1 d .
N1 N -0.2276(2) 0.45782(8) 0.7429(3) 0.0407(5) Uani 1 1 d .
O1 O -0.36656(19) 0.47720(7) 0.7465(3) 0.0624(5) Uani 1 1 d .
O2 O -0.21249(19) 0.41230(6) 0.7296(3) 0.0493(4) Uani 1 1 d .
N2 N 0.1093(2) 0.42128(7) 0.6880(3) 0.0352(4) Uani 1 1 d D
H2N H 0.026(3) 0.4002(8) 0.691(3) 0.042 Uiso 1 1 d D
O3 O 0.29441(17) 0.34991(6) 0.9180(2) 0.0412(4) Uani 1 1 d .
O4 O 0.43503(19) 0.37739(6) 1.2204(2) 0.0481(4) Uani 1 1 d .
O5 O 0.24256(19) 0.30612(7) 1.1971(3) 0.0536(5) Uani 1 1 d .
C1 C -0.0811(2) 0.48882(8) 0.7527(3) 0.0336(5) Uani 1 1 d .
C2 C -0.1065(3) 0.53885(9) 0.7858(3) 0.0383(5) Uani 1 1 d .
H2 H -0.2159 0.5504 0.8055 0.046 Uiso 1 1 calc R
C3 C 0.0247(3) 0.57152(9) 0.7905(3) 0.0424(5) Uani 1 1 d .
H3 H 0.0072 0.6056 0.8135 0.051 Uiso 1 1 calc R
C4 C 0.1851(3) 0.55367(9) 0.7605(3) 0.0412(5) Uani 1 1 d .
H4 H 0.2768 0.5761 0.7622 0.049 Uiso 1 1 calc R
C5 C 0.2118(3) 0.50465(8) 0.7290(3) 0.0353(5) Uani 1 1 d .
H5 H 0.3223 0.4937 0.7106 0.042 Uiso 1 1 calc R
C6 C 0.0804(2) 0.46964(8) 0.7230(3) 0.0314(4) Uani 1 1 d .
C7 C 0.2690(3) 0.40070(9) 0.6432(3) 0.0372(5) Uani 1 1 d .
H7A H 0.3268 0.4248 0.5660 0.045 Uiso 1 1 calc R
H7B H 0.2480 0.3705 0.5658 0.045 Uiso 1 1 calc R
C9 C 0.5405(2) 0.29544(8) 1.0815(3) 0.0329(5) Uani 1 1 d .
C10 C 0.5182(3) 0.24475(9) 1.0796(3) 0.0373(5) Uani 1 1 d .
H10 H 0.4104 0.2309 1.0928 0.045 Uiso 1 1 calc R
C11 C 0.6546(3) 0.21454(9) 1.0584(3) 0.0410(5) Uani 1 1 d .
H11 H 0.6398 0.1797 1.0558 0.049 Uiso 1 1 calc R
C12 C 0.8133(3) 0.23423(9) 1.0407(3) 0.0384(5) Uani 1 1 d .
C13 C 0.8313(3) 0.28523(9) 1.0383(3) 0.0376(5) Uani 1 1 d .
H13 H 0.9384 0.2991 1.0224 0.045 Uiso 1 1 calc R
C14 C 0.6971(2) 0.31593(8) 1.0584(3) 0.0349(5) Uani 1 1 d .
H14 H 0.7111 0.3508 1.0566 0.042 Uiso 1 1 calc R
C15 C 0.9631(3) 0.20115(10) 1.0304(4) 0.0532(7) Uani 1 1 d .
H15A H 1.0387 0.2153 0.9424 0.080 Uiso 1 1 calc R
H15B H 0.9258 0.1684 0.9855 0.080 Uiso 1 1 calc R
H15C H 1.0226 0.1982 1.1568 0.080 Uiso 1 1 calc R
C8 C 0.3822(2) 0.38797(8) 0.8173(3) 0.0389(5) Uani 1 1 d .
H8A H 0.4914 0.3753 0.7811 0.047 Uiso 1 1 calc R
H8B H 0.4029 0.4175 0.8985 0.047 Uiso 1 1 calc R

loop_
_atom_site_aniso_label
_atom_site_aniso_U_11
_atom_site_aniso_U_22
_atom_site_aniso_U_33
_atom_site_aniso_U_23
_atom_site_aniso_U_13
_atom_site_aniso_U_12
S1 0.0255(3) 0.0474(3) 0.0431(3) 0.0034(2) 0.0084(2) 0.0057(2)
N1 0.0262(9) 0.0489(12) 0.0473(11) 0.0037(9) 0.0050(8) -0.0016(8)
O1 0.0225(8) 0.0655(12) 0.0999(15) 0.0029(11) 0.0095(9) 0.0045(8)
O2 0.0323(8) 0.0462(10) 0.0699(11) 0.0011(8) 0.0076(8) -0.0068(7)
N2 0.0250(9) 0.0369(10) 0.0437(10) 0.0004(8) 0.0026(7) -0.0010(8)
O3 0.0248(7) 0.0469(9) 0.0514(9) 0.0095(7) 0.0011(7) -0.0011(6)
O4 0.0421(9) 0.0530(10) 0.0500(9) -0.0103(8) 0.0081(7) 0.0107(8)
O5 0.0311(8) 0.0689(12) 0.0631(11) 0.0188(9) 0.0175(8) 0.0065(8)
C1 0.0247(10) 0.0418(12) 0.0340(10) 0.0043(9) 0.0015(8) 0.0001(9)
C2 0.0315(11) 0.0461(13) 0.0374(11) 0.0036(10) 0.0029(9) 0.0083(10)
C3 0.0442(13) 0.0382(12) 0.0448(13) 0.0009(10) 0.0043(10) 0.0034(10)
C4 0.0357(12) 0.0436(13) 0.0441(12) -0.0005(10) 0.0024(10) -0.0075(10)
C5 0.0254(10) 0.0430(13) 0.0375(11) -0.0003(9) 0.0031(8) -0.0001(9)
C6 0.0254(10) 0.0391(12) 0.0294(9) 0.0040(8) 0.0001(8) 0.0010(9)
C7 0.0296(11) 0.0411(12) 0.0417(12) -0.0011(10) 0.0080(9) 0.0032(9)
C9 0.0258(10) 0.0425(12) 0.0307(10) 0.0009(9) 0.0030(8) 0.0025(9)
C10 0.0321(11) 0.0443(13) 0.0352(11) 0.0027(9) 0.0022(9) -0.0051(9)
C11 0.0480(13) 0.0376(12) 0.0375(12) 0.0016(9) 0.0036(10) 0.0039(10)
C12 0.0380(12) 0.0476(13) 0.0297(10) 0.0010(9) 0.0029(9) 0.0115(10)
C13 0.0254(10) 0.0515(14) 0.0364(11) 0.0003(10) 0.0046(9) 0.0012(9)
C14 0.0284(11) 0.0391(12) 0.0372(11) -0.0013(9) 0.0039(9) -0.0001(9)
C15 0.0505(15) 0.0621(17) 0.0478(14) 0.0039(12) 0.0087(11) 0.0248(13)
C8 0.0225(10) 0.0432(13) 0.0515(13) 0.0057(10) 0.0067(9) 0.0009(9)

loop_
_atom_type_symbol
_atom_type_description
_atom_type_scat_dispersion_real
_atom_type_scat_dispersion_imag
_atom_type_scat_source
C C 0.0181 0.0091 'International Tables Vol C Tables 4.2.6.8 and 6.1.1.4'
H H 0.0000 0.0000 'International Tables Vol C Tables 4.2.6.8 and 6.1.1.4'
N N 0.0311 0.0180 'International Tables Vol C Tables 4.2.6.8 and 6.1.1.4'
O O 0.0492 0.0322 'International Tables Vol C Tables 4.2.6.8 and 6.1.1.4'
S S 0.3331 0.5567 'International Tables Vol C Tables 4.2.6.8 and 6.1.1.4'

loop_
_geom_angle_atom_site_label_1
_geom_angle_atom_site_label_2
_geom_angle_atom_site_label_3
_geom_angle
O5 S1 O4 119.64(11)
O5 S1 O3 104.27(9)
O4 S1 O3 108.72(10)
O5 S1 C9 109.40(10)
O4 S1 C9 108.74(10)
O3 S1 C9 105.07(9)
O1 N1 O2 121.19(19)
O1 N1 C1 118.8(2)
O2 N1 C1 119.96(17)
C6 N2 C7 125.23(18)
C6 N2 H2N 118.9(16)
C7 N2 H2N 115.9(16)
C8 O3 S1 117.85(13)
C2 C1 C6 121.73(19)
C2 C1 N1 116.58(18)
C6 C1 N1 121.65(19)
C3 C2 C1 120.7(2)
C3 C2 H2 119.6
C1 C2 H2 119.6
C2 C3 C4 118.7(2)
C2 C3 H3 120.6
C4 C3 H3 120.6
C5 C4 C3 121.1(2)
C5 C4 H4 119.4
C3 C4 H4 119.4
C4 C5 C6 122.1(2)
C4 C5 H5 118.9
C6 C5 H5 118.9
N2 C6 C5 121.08(19)
N2 C6 C1 123.34(19)
C5 C6 C1 115.57(19)
N2 C7 C8 112.87(17)
N2 C7 H7A 109.0
C8 C7 H7A 109.0
N2 C7 H7B 109.0
C8 C7 H7B 109.0
H7A C7 H7B 107.8
C10 C9 C14 120.8(2)
C10 C9 S1 119.68(16)
C14 C9 S1 119.51(17)
C11 C10 C9 119.1(2)
C11 C10 H10 120.5
C9 C10 H10 120.5
C10 C11 C12 121.1(2)
C10 C11 H11 119.5
C12 C11 H11 119.5
C13 C12 C11 118.6(2)
C13 C12 C15 120.6(2)
C11 C12 C15 120.8(2)
C14 C13 C12 121.2(2)
C14 C13 H13 119.4
C12 C13 H13 119.4
C13 C14 C9 119.2(2)
C13 C14 H14 120.4
C9 C14 H14 120.4
C12 C15 H15A 109.5
C12 C15 H15B 109.5
H15A C15 H15B 109.5
C12 C15 H15C 109.5
H15A C15 H15C 109.5
H15B C15 H15C 109.5
O3 C8 C7 106.22(16)
O3 C8 H8A 110.5
C7 C8 H8A 110.5
O3 C8 H8B 110.5
C7 C8 H8B 110.5
H8A C8 H8B 108.7

loop_
_geom_bond_atom_site_label_1
_geom_bond_atom_site_label_2
_geom_bond_distance
S1 O5 1.4192(17)
S1 O4 1.4319(17)
S1 O3 1.5785(16)
S1 C9 1.753(2)
N1 O1 1.230(2)
N1 O2 1.243(2)
N1 C1 1.437(3)
N2 C6 1.356(3)
N2 C7 1.451(3)
N2 H2N 0.878(16)
O3 C8 1.464(3)
C1 C2 1.392(3)
C1 C6 1.423(3)
C2 C3 1.369(3)
C2 H2 0.9500
C3 C4 1.402(3)
C3 H3 0.9500
C4 C5 1.366(3)
C4 H4 0.9500
C5 C6 1.412(3)
C5 H5 0.9500
C7 C8 1.506(3)
C7 H7A 0.9900
C7 H7B 0.9900
C9 C10 1.384(3)
C9 C14 1.390(3)
C10 C11 1.381(3)
C10 H10 0.9500
C11 C12 1.391(3)
C11 H11 0.9500
C12 C13 1.388(3)
C12 C15 1.501(3)
C13 C14 1.373(3)
C13 H13 0.9500
C14 H14 0.9500
C15 H15A 0.9800
C15 H15B 0.9800
C15 H15C 0.9800
C8 H8A 0.9900
C8 H8B 0.9900

loop_
_geom_hbond_atom_site_label_D
_geom_hbond_atom_site_label_H
_geom_hbond_atom_site_label_A
_geom_hbond_distance_DH
_geom_hbond_distance_HA
_geom_hbond_distance_DA
_geom_hbond_angle_DHA
N2 H2N O2 0.878(16) 1.98(2) 2.623(2) 130(2)

loop_
_geom_torsion_atom_site_label_1
_geom_torsion_atom_site_label_2
_geom_torsion_atom_site_label_3
_geom_torsion_atom_site_label_4
_geom_torsion
O5 S1 O3 C8 167.47(15)
O4 S1 O3 C8 38.79(17)
C9 S1 O3 C8 -77.47(17)
O1 N1 C1 C2 6.6(3)
O2 N1 C1 C2 -174.0(2)
O1 N1 C1 C6 -171.2(2)
O2 N1 C1 C6 8.2(3)
C6 C1 C2 C3 0.2(3)
N1 C1 C2 C3 -177.6(2)
C1 C2 C3 C4 0.2(3)
C2 C3 C4 C5 -0.6(3)
C3 C4 C5 C6 0.7(3)
C7 N2 C6 C5 -3.7(3)
C7 N2 C6 C1 175.21(19)
C4 C5 C6 N2 178.8(2)
C4 C5 C6 C1 -0.3(3)
C2 C1 C6 N2 -179.1(2)
N1 C1 C6 N2 -1.5(3)
C2 C1 C6 C5 -0.2(3)
N1 C1 C6 C5 177.50(18)
C6 N2 C7 C8 86.0(3)
O5 S1 C9 C10 15.4(2)
O4 S1 C9 C10 147.66(17)
O3 S1 C9 C10 -96.08(18)
O5 S1 C9 C14 -162.36(17)
O4 S1 C9 C14 -30.05(19)
O3 S1 C9 C14 86.21(17)
C14 C9 C10 C11 1.3(3)
S1 C9 C10 C11 -176.37(16)
C9 C10 C11 C12 0.6(3)
C10 C11 C12 C13 -2.2(3)
C10 C11 C12 C15 176.0(2)
C11 C12 C13 C14 1.9(3)
C15 C12 C13 C14 -176.3(2)
C12 C13 C14 C9 -0.1(3)
C10 C9 C14 C13 -1.6(3)
S1 C9 C14 C13 176.10(16)
S1 O3 C8 C7 -171.82(14)
N2 C7 C8 O3 62.4(2)
